data_7711975
loop_
_publ_author_name
'Sasaki, Takuya'
'Yamamoto, Takuro'
'Asano, Shuto'
'Niwa, Ken'
'Hasegawa, Masashi'

_publ_section_title
;
 High-pressure synthesis and crystal structures of molybdenum nitride
 Mo<sub>3</sub>N<sub>5</sub> with anisotropic compressibility by a
 nitrogen dimer.
;
_journal_issue 2
_journal_name_full 'Dalton transactions (Cambridge, England : 2003)'
_journal_page_first 469
_journal_page_last 475
_journal_paper_doi 10.1039/d2dt03433f
_journal_volume 52
_journal_year 2023
_chemical_formula_moiety 'Mo3 N5'
_chemical_formula_sum 'Mo3 N5'
_chemical_formula_weight 357.914
_chemical_name_common Mo3N5
_chemical_name_systematic 'molybdenum nitride'
_space_group_crystal_system orthorhombic
_space_group_IT_number 63
_space_group_name_Hall '-C 2c 2'
_space_group_name_H-M_alt 'C m c m'
_audit_creation_date 2022-04-12
_audit_creation_method ' from .lst and *.dst using lst2cif (Dilanian and Izumi, 2011)'
_audit_update_record
;
2022-10-17 deposited with the CCDC.	2022-12-08 downloaded from the CCDC.
;
_cell_angle_alpha 90
_cell_angle_beta 90
_cell_angle_gamma 90
_cell_formula_units_Z 4
_cell_length_a 2.86201(2)
_cell_length_b 7.07401(6)
_cell_length_c 14.5969(1)
_cell_measurement_temperature 298
_cell_volume 295.527(4)
_computing_cell_refinement 'RIETAN-FP (Izumi and Momma, 2007)'
_computing_molecular_graphics 'VESTA (Momma and Izumi, 2008)'
_computing_structure_refinement 'RIETAN-FP (Izumi and Momma, 2007)'
_diffrn_ambient_temperature 298
_diffrn_detector 'CCD plate'
_diffrn_detector_type 'ADSC Quantum 315r'
_diffrn_measurement_device_type 'AichiSR BL2S1'
_diffrn_radiation_type synchrotron
_diffrn_radiation_wavelength 0.749770
_diffrn_source 'Synchrotron radiation'
_diffrn_source_type 'AichiSR BL2S1'
_exptl_crystal_colour balck
_exptl_crystal_density_diffrn 8.0443
_exptl_crystal_density_method 'not measured'
_exptl_crystal_F_000 644.00
_pd_calc_method 'Rietveld Refinement'
_pd_char_colour black
_pd_instr_location ' ?'
_pd_meas_2theta_range_inc 0.0100
_pd_meas_2theta_range_max 56.0000
_pd_meas_2theta_range_min 4.0000
_pd_meas_number_of_points 5201
_pd_meas_scan_method fixed
_pd_proc_2theta_range_inc 0.0100
_pd_proc_2theta_range_max 56.0000
_pd_proc_2theta_range_min 4.0000
_pd_proc_ls_background_function 'composite background function'
_pd_proc_ls_pref_orient_corr ' ?'
_pd_proc_ls_profile_function 'split pseudo-Voigt function'
_pd_proc_ls_prof_R_factor 0.00275
_pd_proc_ls_prof_wR_expected 0.04865
_pd_proc_ls_prof_wR_factor 0.00423
_pd_spec_mounting ' ?'
_pd_spec_mount_mode transmission
_pd_spec_shape cylinder
_refine_diff_density_max 0.0
_refine_diff_density_min 0.0
_refine_ls_extinction_method none
_refine_ls_goodness_of_fit_all 0.0870
_refine_ls_matrix_type full
_refine_ls_number_constraints 0
_refine_ls_number_parameters 53
_refine_ls_number_restraints 0
_refine_ls_R_factor_all 0.00416
_refine_ls_R_Fsqd_factor 0.00421
_refine_ls_R_I_factor 0.01074
_refine_ls_shift/su_max 0.0
_refine_ls_weighting_details 1/<i>y</i>~i~
_refine_ls_weighting_scheme sigma
_cod_data_source_file d2dt03433f2.cif
_cod_data_source_block global
_cod_depositor_comments 'Adding full bibliography for 7711975.cif.'
_cod_database_code 7711975

loop_
_space_group_symop_id
_space_group_symop_operation_xyz
1 x,y,z
2 -x,-y,z+1/2
3 -x,y,-z+1/2
4 x,-y,-z
5 -x,-y,-z
6 x,y,-z+1/2
7 x,-y,z+1/2
8 -x,y,z
9 x+1/2,y+1/2,z
10 -x+1/2,-y+1/2,z+1/2
11 -x+1/2,y+1/2,-z+1/2
12 x+1/2,-y+1/2,-z
13 -x+1/2,-y+1/2,-z
14 x+1/2,y+1/2,-z+1/2
15 x+1/2,-y+1/2,z+1/2
16 -x+1/2,y+1/2,z

loop_
_atom_site_label
_atom_site_fract_x
_atom_site_fract_y
_atom_site_fract_z
_atom_site_occupancy
_atom_site_symmetry_multiplicity
_atom_site_Wyckoff_symbol
_atom_site_adp_type
_atom_site_U_iso_or_equiv
_atom_site_type_symbol
Mo1 0 0.29644(6) 0.10318(3) 1 8 f Uiso 0.0148(2) Mo
Mo2 0 0.01064(9) 0.25 1 4 c Uiso 0.0164(2) Mo
N1 0 0.0985(4) 0.5078(2) 1 8 f Uiso 0.0071(8) N
N2 0 0.5745(5) 0.1446(2) 1 8 f Uiso 0.014(1) N
N3 0 0.2955(7) 0.25 1 4 c Uiso 0.026(1) N

loop_
_atom_type_symbol
_atom_type_description
_atom_type_scat_dispersion_real
_atom_type_scat_dispersion_imag
_atom_type_scat_source
Mo Mo -1.6532 0.7734 'International Tables for Crystallography, Vol. C'
N N 0.0026 0.0037 'International Tables for Crystallography, Vol. C'

loop_
_audit_conform.dict_name
_audit_conform.dict_version
_audit_conform.dict_location
cif_core.dic . ftp://ftp.iucr.org/pub/cif_core.dic
cif_pd.dic . ftp://ftp.iucr.org/pub/cif_pd.dic

loop_
_geom_angle_atom_site_label_1
_geom_angle_atom_site_label_2
_geom_angle_atom_site_label_3
_geom_angle
_geom_angle_site_symmetry_1
_geom_angle_site_symmetry_2
_geom_angle_site_symmetry_3
_geom_angle_publ_flag
N2 Mo1 N1 81.85(9) 1_555 . 10_554 ?
N2 Mo1 N1 81.85(9) 1_555 . 10_454 ?
N2 Mo1 N1 147.9(1) 1_555 . 3_555 ?
N2 Mo1 N3 73.1(2) 1_555 . 1_555 ?
N2 Mo1 N2 126.8(1) 1_555 . 9_545 ?
N2 Mo1 N2 126.8(1) 1_555 . 9_445 ?
N2 Mo1 Mo1 90 1_555 . 1_455 ?
N2 Mo1 Mo1 90 1_555 . 1_655 ?
N2 Mo1 Mo2 116.27(9) 1_555 . 1_555 ?
N2 Mo1 Mo2 45.98(6) 1_555 . 9_555 ?
N2 Mo1 Mo2 45.98(6) 1_555 . 9_455 ?
N2 Mo1 N1 59.0(1) 1_555 . 11_555 ?
N2 Mo1 N1 59.0(1) 1_555 . 11_455 ?
N1 Mo1 N1 84.4(1) 10_554 . 10_454 ?
N1 Mo1 N1 74.6(1) 10_554 . 3_555 ?
N1 Mo1 N3 130.9(1) 10_554 . 1_555 ?
N1 Mo1 N2 89.5(1) 10_554 . 9_545 ?
N1 Mo1 N2 149.5(1) 10_554 . 9_445 ?
N1 Mo1 Mo1 132.20(6) 10_554 . 1_455 ?
N1 Mo1 Mo1 47.80(6) 10_554 . 1_655 ?
N1 Mo1 Mo2 135.62(6) 10_554 . 1_555 ?
N1 Mo1 Mo2 88.28(9) 10_554 . 9_555 ?
N1 Mo1 Mo2 127.82(9) 10_554 . 9_455 ?
N1 Mo1 N1 24.5(1) 10_554 . 11_555 ?
N1 Mo1 N1 73.90(4) 10_554 . 11_455 ?
N1 Mo1 N1 74.6(1) 10_454 . 3_555 ?
N1 Mo1 N3 130.9(1) 10_454 . 1_555 ?
N1 Mo1 N2 149.5(1) 10_454 . 9_545 ?
N1 Mo1 N2 89.5(1) 10_454 . 9_445 ?
N1 Mo1 Mo1 47.80(6) 10_454 . 1_455 ?
N1 Mo1 Mo1 132.20(6) 10_454 . 1_655 ?
N1 Mo1 Mo2 135.62(6) 10_454 . 1_555 ?
N1 Mo1 Mo2 127.82(9) 10_454 . 9_555 ?
N1 Mo1 Mo2 88.28(9) 10_454 . 9_455 ?
N1 Mo1 N1 73.90(4) 10_454 . 11_555 ?
N1 Mo1 N1 24.5(1) 10_454 . 11_455 ?
N1 Mo1 N3 139.0(2) 3_555 . 1_555 ?
N1 Mo1 N2 75.05(9) 3_555 . 9_545 ?
N1 Mo1 N2 75.05(9) 3_555 . 9_445 ?
N1 Mo1 Mo1 90 3_555 . 1_455 ?
N1 Mo1 Mo1 90 3_555 . 1_655 ?
N1 Mo1 Mo2 95.83(8) 3_555 . 1_555 ?
N1 Mo1 Mo2 150.91(1) 3_555 . 9_555 ?
N1 Mo1 Mo2 150.91(1) 3_555 . 9_455 ?
N1 Mo1 N1 93.2(1) 3_555 . 11_555 ?
N1 Mo1 N1 93.2(1) 3_555 . 11_455 ?
N3 Mo1 N2 74.0(1) 1_555 . 9_545 ?
N3 Mo1 N2 74.0(1) 1_555 . 9_445 ?
N3 Mo1 Mo1 90 1_555 . 1_455 ?
N3 Mo1 Mo1 90 1_555 . 1_655 ?
N3 Mo1 Mo2 43.2(1) 1_555 . 1_555 ?
N3 Mo1 Mo2 44.3(1) 1_555 . 9_555 ?
N3 Mo1 Mo2 44.3(1) 1_555 . 9_455 ?
N3 Mo1 N1 122.4(1) 1_555 . 11_555 ?
N3 Mo1 N1 122.4(1) 1_555 . 11_455 ?
N2 Mo1 N2 80.8(1) 9_545 . 9_445 ?
N2 Mo1 Mo1 130.39(6) 9_545 . 1_455 ?
N2 Mo1 Mo1 49.61(6) 9_545 . 1_655 ?
N2 Mo1 Mo2 46.63(6) 9_545 . 1_555 ?
N2 Mo1 Mo2 81.61(7) 9_545 . 9_555 ?
N2 Mo1 Mo2 118.32(8) 9_545 . 9_455 ?
N2 Mo1 N1 109.90(5) 9_545 . 11_555 ?
N2 Mo1 N1 161.91(8) 9_545 . 11_455 ?
N2 Mo1 Mo1 49.61(6) 9_445 . 1_455 ?
N2 Mo1 Mo1 130.39(6) 9_445 . 1_655 ?
N2 Mo1 Mo2 46.63(6) 9_445 . 1_555 ?
N2 Mo1 Mo2 118.32(8) 9_445 . 9_555 ?
N2 Mo1 Mo2 81.61(7) 9_445 . 9_455 ?
N2 Mo1 N1 161.91(8) 9_445 . 11_555 ?
N2 Mo1 N1 109.90(5) 9_445 . 11_455 ?
Mo1 Mo1 Mo1 180 1_455 . 1_655 ?
Mo1 Mo1 Mo2 90 1_455 . 1_555 ?
Mo1 Mo1 Mo2 118.600(5) 1_455 . 9_555 ?
Mo1 Mo1 Mo2 61.400(5) 1_455 . 9_455 ?
Mo1 Mo1 N1 118.09(3) 1_455 . 11_555 ?
Mo1 Mo1 N1 61.91(3) 1_455 . 11_455 ?
Mo1 Mo1 Mo2 90 1_655 . 1_555 ?
Mo1 Mo1 Mo2 61.400(5) 1_655 . 9_555 ?
Mo1 Mo1 Mo2 118.600(5) 1_655 . 9_455 ?
Mo1 Mo1 N1 61.91(3) 1_655 . 11_555 ?
Mo1 Mo1 N1 118.09(3) 1_655 . 11_455 ?
Mo2 Mo1 Mo2 80.00(1) 1_555 . 9_555 ?
Mo2 Mo1 Mo2 80.00(1) 1_555 . 9_455 ?
Mo2 Mo1 N1 150.48(4) 1_555 . 11_555 ?
Mo2 Mo1 N1 150.48(4) 1_555 . 11_455 ?
Mo2 Mo1 Mo2 57.20(1) 9_555 . 9_455 ?
Mo2 Mo1 N1 78.49(6) 9_555 . 11_555 ?
Mo2 Mo1 N1 104.55(6) 9_555 . 11_455 ?
Mo2 Mo1 N1 104.55(6) 9_455 . 11_555 ?
Mo2 Mo1 N1 78.49(6) 9_455 . 11_455 ?
N1 Mo1 N1 56.17(5) 11_555 . 11_455 ?
N3 Mo2 N3 136.8(1) 1_555 . 9_545 ?
N3 Mo2 N3 136.8(1) 1_555 . 9_445 ?
N3 Mo2 N2 77.86(9) 1_555 . 9_545 ?
N3 Mo2 N2 77.86(9) 1_555 . 11_545 ?
N3 Mo2 N2 77.86(9) 1_555 . 9_445 ?
N3 Mo2 N2 77.86(9) 1_555 . 11_445 ?
N3 Mo2 Mo2 90 1_555 . 1_455 ?
N3 Mo2 Mo2 90 1_555 . 1_655 ?
N3 Mo2 Mo1 46.67(1) 1_555 . 1_555 ?
N3 Mo2 Mo1 46.67(1) 1_555 . 3_555 ?
N3 Mo2 Mo1 120.46(1) 1_555 . 9_545 ?
N3 Mo2 Mo1 120.46(1) 1_555 . 11_545 ?
N3 Mo2 Mo1 120.46(1) 1_555 . 9_445 ?
N3 Mo2 Mo1 120.46(1) 1_555 . 11_445 ?
N3 Mo2 N3 86.5(2) 9_545 . 9_445 ?
N3 Mo2 N2 72.4(1) 9_545 . 9_545 ?
N3 Mo2 N2 72.4(1) 9_545 . 11_545 ?
N3 Mo2 N2 127.53(8) 9_545 . 9_445 ?
N3 Mo2 N2 127.53(8) 9_545 . 11_445 ?
N3 Mo2 Mo2 133.2(1) 9_545 . 1_455 ?
N3 Mo2 Mo2 46.8(1) 9_545 . 1_655 ?
N3 Mo2 Mo1 119.99(5) 9_545 . 1_555 ?
N3 Mo2 Mo1 119.99(5) 9_545 . 3_555 ?
N3 Mo2 Mo1 45.799(9) 9_545 . 9_545 ?
N3 Mo2 Mo1 45.799(9) 9_545 . 11_545 ?
N3 Mo2 Mo1 87.63(7) 9_545 . 9_445 ?
N3 Mo2 Mo1 87.63(7) 9_545 . 11_445 ?
N3 Mo2 N2 127.53(8) 9_445 . 9_545 ?
N3 Mo2 N2 127.53(8) 9_445 . 11_545 ?
N3 Mo2 N2 72.4(1) 9_445 . 9_445 ?
N3 Mo2 N2 72.4(1) 9_445 . 11_445 ?
N3 Mo2 Mo2 46.8(1) 9_445 . 1_455 ?
N3 Mo2 Mo2 133.2(1) 9_445 . 1_655 ?
N3 Mo2 Mo1 119.99(5) 9_445 . 1_555 ?
N3 Mo2 Mo1 119.99(5) 9_445 . 3_555 ?
N3 Mo2 Mo1 87.63(7) 9_445 . 9_545 ?
N3 Mo2 Mo1 87.63(7) 9_445 . 11_545 ?
N3 Mo2 Mo1 45.799(9) 9_445 . 9_445 ?
N3 Mo2 Mo1 45.799(9) 9_445 . 11_445 ?
N2 Mo2 N2 91.5(1) 9_545 . 11_545 ?
N2 Mo2 N2 83.5(1) 9_545 . 9_445 ?
N2 Mo2 N2 155.7(2) 9_545 . 11_445 ?
N2 Mo2 Mo2 131.73(5) 9_545 . 1_455 ?
N2 Mo2 Mo2 48.27(5) 9_545 . 1_655 ?
N2 Mo2 Mo1 48.31(7) 9_545 . 1_555 ?
N2 Mo2 Mo1 112.12(8) 9_545 . 3_555 ?
N2 Mo2 Mo1 43.50(9) 9_545 . 9_545 ?
N2 Mo2 Mo1 107.53(6) 9_545 . 11_545 ?
N2 Mo2 Mo1 84.95(6) 9_545 . 9_445 ?
N2 Mo2 Mo1 159.80(8) 9_545 . 11_445 ?
N2 Mo2 N2 155.7(2) 11_545 . 9_445 ?
N2 Mo2 N2 83.5(1) 11_545 . 11_445 ?
N2 Mo2 Mo2 131.73(5) 11_545 . 1_455 ?
N2 Mo2 Mo2 48.27(5) 11_545 . 1_655 ?
N2 Mo2 Mo1 112.12(8) 11_545 . 1_555 ?
N2 Mo2 Mo1 48.31(7) 11_545 . 3_555 ?
N2 Mo2 Mo1 107.53(6) 11_545 . 9_545 ?
N2 Mo2 Mo1 43.50(9) 11_545 . 11_545 ?
N2 Mo2 Mo1 159.80(8) 11_545 . 9_445 ?
N2 Mo2 Mo1 84.95(6) 11_545 . 11_445 ?
N2 Mo2 N2 91.5(1) 9_445 . 11_445 ?
N2 Mo2 Mo2 48.27(5) 9_445 . 1_455 ?
N2 Mo2 Mo2 131.73(5) 9_445 . 1_655 ?
N2 Mo2 Mo1 48.31(7) 9_445 . 1_555 ?
N2 Mo2 Mo1 112.12(8) 9_445 . 3_555 ?
N2 Mo2 Mo1 84.95(6) 9_445 . 9_545 ?
N2 Mo2 Mo1 159.80(8) 9_445 . 11_545 ?
N2 Mo2 Mo1 43.50(9) 9_445 . 9_445 ?
N2 Mo2 Mo1 107.53(6) 9_445 . 11_445 ?
N2 Mo2 Mo2 48.27(5) 11_445 . 1_455 ?
N2 Mo2 Mo2 131.73(5) 11_445 . 1_655 ?
N2 Mo2 Mo1 112.12(8) 11_445 . 1_555 ?
N2 Mo2 Mo1 48.31(7) 11_445 . 3_555 ?
N2 Mo2 Mo1 159.80(8) 11_445 . 9_545 ?
N2 Mo2 Mo1 84.95(6) 11_445 . 11_545 ?
N2 Mo2 Mo1 107.53(6) 11_445 . 9_445 ?
N2 Mo2 Mo1 43.50(9) 11_445 . 11_445 ?
Mo2 Mo2 Mo2 180 1_455 . 1_655 ?
Mo2 Mo2 Mo1 90 1_455 . 1_555 ?
Mo2 Mo2 Mo1 90 1_455 . 3_555 ?
Mo2 Mo2 Mo1 118.600(5) 1_455 . 9_545 ?
Mo2 Mo2 Mo1 118.600(5) 1_455 . 11_545 ?
Mo2 Mo2 Mo1 61.400(5) 1_455 . 9_445 ?
Mo2 Mo2 Mo1 61.400(5) 1_455 . 11_445 ?
Mo2 Mo2 Mo1 90 1_655 . 1_555 ?
Mo2 Mo2 Mo1 90 1_655 . 3_555 ?
Mo2 Mo2 Mo1 61.400(5) 1_655 . 9_545 ?
Mo2 Mo2 Mo1 61.400(5) 1_655 . 11_545 ?
Mo2 Mo2 Mo1 118.600(5) 1_655 . 9_445 ?
Mo2 Mo2 Mo1 118.600(5) 1_655 . 11_445 ?
Mo1 Mo2 Mo1 93.34(2) 1_555 . 3_555 ?
Mo1 Mo2 Mo1 80.00(1) 1_555 . 9_545 ?
Mo1 Mo2 Mo1 150.38(1) 1_555 . 11_545 ?
Mo1 Mo2 Mo1 80.00(1) 1_555 . 9_445 ?
Mo1 Mo2 Mo1 150.38(1) 1_555 . 11_445 ?
Mo1 Mo2 Mo1 150.38(1) 3_555 . 9_545 ?
Mo1 Mo2 Mo1 80.00(1) 3_555 . 11_545 ?
Mo1 Mo2 Mo1 150.38(1) 3_555 . 9_445 ?
Mo1 Mo2 Mo1 80.00(1) 3_555 . 11_445 ?
Mo1 Mo2 Mo1 91.60(2) 9_545 . 11_545 ?
Mo1 Mo2 Mo1 57.20(1) 9_545 . 9_445 ?
Mo1 Mo2 Mo1 119.09(2) 9_545 . 11_445 ?
Mo1 Mo2 Mo1 119.09(2) 11_545 . 9_445 ?
Mo1 Mo2 Mo1 57.20(1) 11_545 . 11_445 ?
Mo1 Mo2 Mo1 91.60(2) 9_445 . 11_445 ?
N1 N1 Mo1 116.7(2) 4_556 . 10_555 ?
N1 N1 Mo1 116.7(2) 4_556 . 10_455 ?
N1 N1 Mo1 121.5(3) 4_556 . 3_555 ?
N1 N1 N1 143.4(2) 4_556 . 12_456 ?
N1 N1 N1 143.5(2) 4_556 . 12_556 ?
N1 N1 N2 78.5(2) 4_556 . 11_545 ?
N1 N1 N2 78.5(2) 4_556 . 11_445 ?
N1 N1 N2 71.2(3) 4_556 . 10_555 ?
N1 N1 N2 71.2(3) 4_556 . 10_455 ?
N1 N1 N1 90 4_556 . 1_455 ?
N1 N1 N1 90 4_556 . 1_655 ?
N1 N1 Mo1 38.8(2) 4_556 . 11_545 ?
N1 N1 Mo1 38.8(2) 4_556 . 11_445 ?
N1 N1 N2 148.5(4) 4_556 . 2_565 ?
Mo1 N1 Mo1 84.4(1) 10_555 . 10_455 ?
Mo1 N1 Mo1 105.4(1) 10_555 . 3_555 ?
Mo1 N1 N1 98.0(2) 10_555 . 12_456 ?
Mo1 N1 N1 52.92(8) 10_555 . 12_556 ?
Mo1 N1 N2 102.00(5) 10_555 . 11_545 ?
Mo1 N1 N2 159.0(1) 10_555 . 11_445 ?
Mo1 N1 N2 47.93(7) 10_555 . 10_555 ?
Mo1 N1 N2 91.8(1) 10_555 . 10_455 ?
Mo1 N1 N1 132.20(6) 10_555 . 1_455 ?
Mo1 N1 N1 47.80(6) 10_555 . 1_655 ?
Mo1 N1 Mo1 106.10(4) 10_555 . 11_545 ?
Mo1 N1 Mo1 155.5(1) 10_555 . 11_445 ?
Mo1 N1 N2 46.28(6) 10_555 . 2_565 ?
Mo1 N1 Mo1 105.4(1) 10_455 . 3_555 ?
Mo1 N1 N1 52.92(8) 10_455 . 12_456 ?
Mo1 N1 N1 98.0(2) 10_455 . 12_556 ?
Mo1 N1 N2 159.0(1) 10_455 . 11_545 ?
Mo1 N1 N2 102.00(5) 10_455 . 11_445 ?
Mo1 N1 N2 91.8(1) 10_455 . 10_555 ?
Mo1 N1 N2 47.93(7) 10_455 . 10_455 ?
Mo1 N1 N1 47.80(6) 10_455 . 1_455 ?
Mo1 N1 N1 132.20(6) 10_455 . 1_655 ?
Mo1 N1 Mo1 155.5(1) 10_455 . 11_545 ?
Mo1 N1 Mo1 106.10(4) 10_455 . 11_445 ?
Mo1 N1 N2 46.28(6) 10_455 . 2_565 ?
Mo1 N1 N1 52.5(1) 3_555 . 12_456 ?
Mo1 N1 N1 52.5(1) 3_555 . 12_556 ?
Mo1 N1 N2 53.62(8) 3_555 . 11_545 ?
Mo1 N1 N2 53.62(8) 3_555 . 11_445 ?
Mo1 N1 N2 147.35(7) 3_555 . 10_555 ?
Mo1 N1 N2 147.35(7) 3_555 . 10_455 ?
Mo1 N1 N1 90 3_555 . 1_455 ?
Mo1 N1 N1 90 3_555 . 1_655 ?
Mo1 N1 Mo1 93.2(1) 3_555 . 11_545 ?
Mo1 N1 Mo1 93.2(1) 3_555 . 11_445 ?
Mo1 N1 N2 90.0(1) 3_555 . 2_565 ?
N1 N1 N1 67.2(2) 12_456 . 12_556 ?
N1 N1 N2 106.1(2) 12_456 . 11_545 ?
N1 N1 N2 71.4(1) 12_456 . 11_445 ?
N1 N1 N2 136.2(2) 12_456 . 10_555 ?
N1 N1 N2 98.4(1) 12_456 . 10_455 ?
N1 N1 N1 56.42(8) 12_456 . 1_455 ?
N1 N1 N1 123.58(8) 12_456 . 1_655 ?
N1 N1 Mo1 142.7(2) 12_456 . 11_545 ?
N1 N1 Mo1 106.0(1) 12_456 . 11_445 ?
N1 N1 N2 55.3(1) 12_456 . 2_565 ?
N1 N1 N2 71.4(1) 12_556 . 11_545 ?
N1 N1 N2 106.1(2) 12_556 . 11_445 ?
N1 N1 N2 98.4(1) 12_556 . 10_555 ?
N1 N1 N2 136.2(2) 12_556 . 10_455 ?
N1 N1 N1 123.58(8) 12_556 . 1_455 ?
N1 N1 N1 56.42(8) 12_556 . 1_655 ?
N1 N1 Mo1 106.0(1) 12_556 . 11_545 ?
N1 N1 Mo1 142.7(2) 12_556 . 11_445 ?
N1 N1 N2 55.3(1) 12_556 . 2_565 ?
N2 N1 N2 65.4(1) 11_545 . 11_445 ?
N2 N1 N2 107.48(9) 11_545 . 10_555 ?
N2 N1 N2 149.7(1) 11_545 . 10_455 ?
N2 N1 N1 122.68(5) 11_545 . 1_455 ?
N2 N1 N1 57.32(5) 11_545 . 1_655 ?
N2 N1 Mo1 41.71(8) 11_545 . 11_545 ?
N2 N1 Mo1 76.23(9) 11_545 . 11_445 ?
N2 N1 N2 126.63(8) 11_545 . 2_565 ?
N2 N1 N2 149.7(1) 11_445 . 10_555 ?
N2 N1 N2 107.48(9) 11_445 . 10_455 ?
N2 N1 N1 57.32(5) 11_445 . 1_455 ?
N2 N1 N1 122.68(5) 11_445 . 1_655 ?
N2 N1 Mo1 76.23(9) 11_445 . 11_545 ?
N2 N1 Mo1 41.71(8) 11_445 . 11_445 ?
N2 N1 N2 126.63(8) 11_445 . 2_565 ?
N2 N1 N2 62.9(1) 10_555 . 10_455 ?
N2 N1 N1 121.43(5) 10_555 . 1_455 ?
N2 N1 N1 58.57(5) 10_555 . 1_655 ?
N2 N1 Mo1 80.1(1) 10_555 . 11_545 ?
N2 N1 Mo1 108.6(1) 10_555 . 11_445 ?
N2 N1 N2 82.1(1) 10_555 . 2_565 ?
N2 N1 N1 58.57(5) 10_455 . 1_455 ?
N2 N1 N1 121.43(5) 10_455 . 1_655 ?
N2 N1 Mo1 108.6(1) 10_455 . 11_545 ?
N2 N1 Mo1 80.1(1) 10_455 . 11_445 ?
N2 N1 N2 82.1(1) 10_455 . 2_565 ?
N1 N1 N1 180 1_455 . 1_655 ?
N1 N1 Mo1 118.09(3) 1_455 . 11_545 ?
N1 N1 Mo1 61.91(3) 1_455 . 11_445 ?
N1 N1 N2 90 1_455 . 2_565 ?
N1 N1 Mo1 61.91(3) 1_655 . 11_545 ?
N1 N1 Mo1 118.09(3) 1_655 . 11_445 ?
N1 N1 N2 90 1_655 . 2_565 ?
Mo1 N1 Mo1 56.17(5) 11_545 . 11_445 ?
Mo1 N1 N2 151.70(3) 11_545 . 2_565 ?
Mo1 N1 N2 151.70(3) 11_445 . 2_565 ?
Mo1 N2 Mo2 90.5(1) 1_555 . 9_555 ?
Mo1 N2 Mo2 90.5(1) 1_555 . 9_455 ?
Mo1 N2 Mo1 126.8(1) 1_555 . 9_555 ?
Mo1 N2 Mo1 126.8(1) 1_555 . 9_455 ?
Mo1 N2 N3 55.0(1) 1_555 . 1_555 ?
Mo1 N2 N3 138.0(1) 1_555 . 9_555 ?
Mo1 N2 N3 138.0(1) 1_555 . 9_455 ?
Mo1 N2 N1 79.3(1) 1_555 . 11_555 ?
Mo1 N2 N1 79.3(1) 1_555 . 11_455 ?
Mo1 N2 N1 50.22(8) 1_555 . 10_554 ?
Mo1 N2 N1 50.22(8) 1_555 . 10_454 ?
Mo1 N2 N2 90 1_555 . 1_455 ?
Mo1 N2 N2 90 1_555 . 1_655 ?
Mo1 N2 N1 122.1(1) 1_555 . 2_564 ?
Mo1 N2 N2 107.07(9) 1_555 . 3_555 ?
Mo2 N2 Mo2 83.5(1) 9_555 . 9_455 ?
Mo2 N2 Mo1 85.06(5) 9_555 . 9_555 ?
Mo2 N2 Mo1 140.9(2) 9_555 . 9_455 ?
Mo2 N2 N3 52.69(8) 9_555 . 1_555 ?
Mo2 N2 N3 48.78(9) 9_555 . 9_555 ?
Mo2 N2 N3 93.9(1) 9_555 . 9_455 ?
Mo2 N2 N1 104.77(5) 9_555 . 11_555 ?
Mo2 N2 N1 166.9(1) 9_555 . 11_455 ?
Mo2 N2 N1 94.58(8) 9_555 . 10_554 ?
Mo2 N2 N1 140.7(2) 9_555 . 10_454 ?
Mo2 N2 N2 131.73(5) 9_555 . 1_455 ?
Mo2 N2 N2 48.27(5) 9_555 . 1_655 ?
Mo2 N2 N1 128.8(1) 9_555 . 2_564 ?
Mo2 N2 N2 44.27(5) 9_555 . 3_555 ?
Mo2 N2 Mo1 140.9(2) 9_455 . 9_555 ?
Mo2 N2 Mo1 85.06(5) 9_455 . 9_455 ?
Mo2 N2 N3 52.69(8) 9_455 . 1_555 ?
Mo2 N2 N3 93.9(1) 9_455 . 9_555 ?
Mo2 N2 N3 48.78(9) 9_455 . 9_455 ?
Mo2 N2 N1 166.9(1) 9_455 . 11_555 ?
Mo2 N2 N1 104.77(5) 9_455 . 11_455 ?
Mo2 N2 N1 140.7(2) 9_455 . 10_554 ?
Mo2 N2 N1 94.58(8) 9_455 . 10_454 ?
Mo2 N2 N2 48.27(5) 9_455 . 1_455 ?
Mo2 N2 N2 131.73(5) 9_455 . 1_655 ?
Mo2 N2 N1 128.8(1) 9_455 . 2_564 ?
Mo2 N2 N2 44.27(5) 9_455 . 3_555 ?
Mo1 N2 Mo1 80.8(1) 9_555 . 9_455 ?
Mo1 N2 N3 136.78(7) 9_555 . 1_555 ?
Mo1 N2 N3 51.86(8) 9_555 . 9_555 ?
Mo1 N2 N3 95.2(2) 9_555 . 9_455 ?
Mo1 N2 N1 51.33(6) 9_555 . 11_555 ?
Mo1 N2 N1 94.3(1) 9_555 . 11_455 ?
Mo1 N2 N1 77.30(9) 9_555 . 10_554 ?
Mo1 N2 N1 117.1(1) 9_555 . 10_454 ?
Mo1 N2 N2 130.39(6) 9_555 . 1_455 ?
Mo1 N2 N2 49.61(6) 9_555 . 1_655 ?
Mo1 N2 N1 44.21(8) 9_555 . 2_564 ?
Mo1 N2 N2 105.87(8) 9_555 . 3_555 ?
Mo1 N2 N3 136.78(7) 9_455 . 1_555 ?
Mo1 N2 N3 95.2(2) 9_455 . 9_555 ?
Mo1 N2 N3 51.86(8) 9_455 . 9_455 ?
Mo1 N2 N1 94.3(1) 9_455 . 11_555 ?
Mo1 N2 N1 51.33(6) 9_455 . 11_455 ?
Mo1 N2 N1 117.1(1) 9_455 . 10_554 ?
Mo1 N2 N1 77.30(9) 9_455 . 10_454 ?
Mo1 N2 N2 49.61(6) 9_455 . 1_455 ?
Mo1 N2 N2 130.39(6) 9_455 . 1_655 ?
Mo1 N2 N1 44.21(8) 9_455 . 2_564 ?
Mo1 N2 N2 105.87(8) 9_455 . 3_555 ?
N3 N2 N3 96.27(9) 1_555 . 9_555 ?
N3 N2 N3 96.27(9) 1_555 . 9_455 ?
N3 N2 N1 124.5(1) 1_555 . 11_555 ?
N3 N2 N1 124.5(1) 1_555 . 11_455 ?
N3 N2 N1 95.5(2) 1_555 . 10_554 ?
N3 N2 N1 95.5(2) 1_555 . 10_454 ?
N3 N2 N2 90 1_555 . 1_455 ?
N3 N2 N2 90 1_555 . 1_655 ?
N3 N2 N1 177.2(2) 1_555 . 2_564 ?
N3 N2 N2 52.0(1) 1_555 . 3_555 ?
N3 N2 N3 66.2(1) 9_555 . 9_455 ?
N3 N2 N1 99.21(6) 9_555 . 11_555 ?
N3 N2 N1 138.6(2) 9_555 . 11_455 ?
N3 N2 N1 114.13(6) 9_555 . 10_554 ?
N3 N2 N1 168.1(2) 9_555 . 10_454 ?
N3 N2 N2 123.11(6) 9_555 . 1_455 ?
N3 N2 N2 56.89(6) 9_555 . 1_655 ?
N3 N2 N1 86.1(2) 9_555 . 2_564 ?
N3 N2 N2 54.01(8) 9_555 . 3_555 ?
N3 N2 N1 138.6(2) 9_455 . 11_555 ?
N3 N2 N1 99.21(6) 9_455 . 11_455 ?
N3 N2 N1 168.1(2) 9_455 . 10_554 ?
N3 N2 N1 114.13(6) 9_455 . 10_454 ?
N3 N2 N2 56.89(6) 9_455 . 1_455 ?
N3 N2 N2 123.11(6) 9_455 . 1_655 ?
N3 N2 N1 86.1(2) 9_455 . 2_564 ?
N3 N2 N2 54.01(8) 9_455 . 3_555 ?
N1 N2 N1 65.4(1) 11_555 . 11_455 ?
N1 N2 N1 30.3(1) 11_555 . 10_554 ?
N1 N2 N1 72.52(9) 11_555 . 10_454 ?
N1 N2 N2 122.68(5) 11_555 . 1_455 ?
N1 N2 N2 57.32(5) 11_555 . 1_655 ?
N1 N2 N1 53.37(8) 11_555 . 2_564 ?
N1 N2 N2 147.06(6) 11_555 . 3_555 ?
N1 N2 N1 72.52(9) 11_455 . 10_554 ?
N1 N2 N1 30.3(1) 11_455 . 10_454 ?
N1 N2 N2 57.32(5) 11_455 . 1_455 ?
N1 N2 N2 122.68(5) 11_455 . 1_655 ?
N1 N2 N1 53.37(8) 11_455 . 2_564 ?
N1 N2 N2 147.06(6) 11_455 . 3_555 ?
N1 N2 N1 62.9(1) 10_554 . 10_454 ?
N1 N2 N2 121.43(5) 10_554 . 1_455 ?
N1 N2 N2 58.57(5) 10_554 . 1_655 ?
N1 N2 N1 82.1(1) 10_554 . 2_564 ?
N1 N2 N2 136.67(8) 10_554 . 3_555 ?
N1 N2 N2 58.57(5) 10_454 . 1_455 ?
N1 N2 N2 121.43(5) 10_454 . 1_655 ?
N1 N2 N1 82.1(1) 10_454 . 2_564 ?
N1 N2 N2 136.67(8) 10_454 . 3_555 ?
N2 N2 N2 180 1_455 . 1_655 ?
N2 N2 N1 90 1_455 . 2_564 ?
N2 N2 N2 90 1_455 . 3_555 ?
N2 N2 N1 90 1_655 . 2_564 ?
N2 N2 N2 90 1_655 . 3_555 ?
N1 N2 N2 130.8(1) 2_564 . 3_555 ?
Mo2 N3 Mo2 136.8(1) 1_555 . 9_555 ?
Mo2 N3 Mo2 136.8(1) 1_555 . 9_455 ?
Mo2 N3 Mo1 90.2(1) 1_555 . 1_555 ?
Mo2 N3 Mo1 90.2(1) 1_555 . 3_555 ?
Mo2 N3 N2 142.0(1) 1_555 . 1_555 ?
Mo2 N3 N2 142.0(1) 1_555 . 3_555 ?
Mo2 N3 N2 53.4(1) 1_555 . 9_545 ?
Mo2 N3 N2 53.4(1) 1_555 . 11_545 ?
Mo2 N3 N2 53.4(1) 1_555 . 9_445 ?
Mo2 N3 N2 53.4(1) 1_555 . 11_445 ?
Mo2 N3 N3 90 1_555 . 1_455 ?
Mo2 N3 N3 90 1_555 . 1_655 ?
Mo2 N3 Mo2 86.5(2) 9_555 . 9_455 ?
Mo2 N3 Mo1 89.9(1) 9_555 . 1_555 ?
Mo2 N3 Mo1 89.9(1) 9_555 . 3_555 ?
Mo2 N3 N2 54.9(1) 9_555 . 1_555 ?
Mo2 N3 N2 54.9(1) 9_555 . 3_555 ?
Mo2 N3 N2 93.47(5) 9_555 . 9_545 ?
Mo2 N3 N2 93.47(5) 9_555 . 11_545 ?
Mo2 N3 N2 144.00(7) 9_555 . 9_445 ?
Mo2 N3 N2 144.00(7) 9_555 . 11_445 ?
Mo2 N3 N3 133.2(1) 9_555 . 1_455 ?
Mo2 N3 N3 46.8(1) 9_555 . 1_655 ?
Mo2 N3 Mo1 89.9(1) 9_455 . 1_555 ?
Mo2 N3 Mo1 89.9(1) 9_455 . 3_555 ?
Mo2 N3 N2 54.9(1) 9_455 . 1_555 ?
Mo2 N3 N2 54.9(1) 9_455 . 3_555 ?
Mo2 N3 N2 144.00(7) 9_455 . 9_545 ?
Mo2 N3 N2 144.00(7) 9_455 . 11_545 ?
Mo2 N3 N2 93.47(5) 9_455 . 9_445 ?
Mo2 N3 N2 93.47(5) 9_455 . 11_445 ?
Mo2 N3 N3 46.8(1) 9_455 . 1_455 ?
Mo2 N3 N3 133.2(1) 9_455 . 1_655 ?
Mo1 N3 Mo1 179.7(3) 1_555 . 3_555 ?
Mo1 N3 N2 51.88(8) 1_555 . 1_555 ?
Mo1 N3 N2 127.8(2) 1_555 . 3_555 ?
Mo1 N3 N2 54.14(8) 1_555 . 9_545 ?
Mo1 N3 N2 126.1(2) 1_555 . 11_545 ?
Mo1 N3 N2 54.14(8) 1_555 . 9_445 ?
Mo1 N3 N2 126.1(2) 1_555 . 11_445 ?
Mo1 N3 N3 90 1_555 . 1_455 ?
Mo1 N3 N3 90 1_555 . 1_655 ?
Mo1 N3 N2 127.8(2) 3_555 . 1_555 ?
Mo1 N3 N2 51.88(8) 3_555 . 3_555 ?
Mo1 N3 N2 126.1(2) 3_555 . 9_545 ?
Mo1 N3 N2 54.14(8) 3_555 . 11_545 ?
Mo1 N3 N2 126.1(2) 3_555 . 9_445 ?
Mo1 N3 N2 54.14(8) 3_555 . 11_445 ?
Mo1 N3 N3 90 3_555 . 1_455 ?
Mo1 N3 N3 90 3_555 . 1_655 ?
N2 N3 N2 75.9(2) 1_555 . 3_555 ?
N2 N3 N2 96.27(9) 1_555 . 9_545 ?
N2 N3 N2 146.3(1) 1_555 . 11_545 ?
N2 N3 N2 96.27(9) 1_555 . 9_445 ?
N2 N3 N2 146.3(1) 1_555 . 11_445 ?
N2 N3 N3 90 1_555 . 1_455 ?
N2 N3 N3 90 1_555 . 1_655 ?
N2 N3 N2 146.3(1) 3_555 . 9_545 ?
N2 N3 N2 96.27(9) 3_555 . 11_545 ?
N2 N3 N2 146.3(1) 3_555 . 9_445 ?
N2 N3 N2 96.27(9) 3_555 . 11_445 ?
N2 N3 N3 90 3_555 . 1_455 ?
N2 N3 N3 90 3_555 . 1_655 ?
N2 N3 N2 72.0(2) 9_545 . 11_545 ?
N2 N3 N2 66.2(1) 9_545 . 9_445 ?
N2 N3 N2 106.7(2) 9_545 . 11_445 ?
N2 N3 N3 123.11(6) 9_545 . 1_455 ?
N2 N3 N3 56.89(6) 9_545 . 1_655 ?
N2 N3 N2 106.7(2) 11_545 . 9_445 ?
N2 N3 N2 66.2(1) 11_545 . 11_445 ?
N2 N3 N3 123.11(6) 11_545 . 1_455 ?
N2 N3 N3 56.89(6) 11_545 . 1_655 ?
N2 N3 N2 72.0(2) 9_445 . 11_445 ?
N2 N3 N3 56.89(6) 9_445 . 1_455 ?
N2 N3 N3 123.11(6) 9_445 . 1_655 ?
N2 N3 N3 56.89(6) 11_445 . 1_455 ?
N2 N3 N3 123.11(6) 11_445 . 1_655 ?
N3 N3 N3 180 1_455 . 1_655 ?

loop_
_geom_bond_atom_site_label_1
_geom_bond_atom_site_label_2
_geom_bond_distance
_geom_bond_site_symmetry_1
_geom_bond_site_symmetry_2
_geom_bond_publ_flag
Mo1 N2 2.058(3) . 1_555 ?
Mo1 N1 2.130(2) . 10_554 ?
Mo1 N1 2.130(2) . 10_454 ?
Mo1 N1 2.142(4) . 3_555 ?
Mo1 N3 2.1431(5) . 1_555 ?
Mo1 N2 2.208(3) . 9_545 ?
Mo1 N2 2.208(3) . 9_445 ?
Mo1 Mo1 2.862 . 1_455 ?
Mo1 Mo1 2.862 . 1_655 ?
Mo1 Mo2 2.9463(6) . 1_555 ?
Mo1 Mo2 2.9894(5) . 9_555 ?
Mo1 Mo2 2.9894(5) . 9_455 ?
Mo1 N1 3.039(3) . 11_555 ?
Mo1 N1 3.039(3) . 11_455 ?
Mo2 N3 2.015(5) . 1_555 ?
Mo2 N3 2.089(4) . 9_545 ?
Mo2 N3 2.089(4) . 9_445 ?
Mo2 N2 2.150(2) . 9_545 ?
Mo2 N2 2.150(2) . 11_545 ?
Mo2 N2 2.150(2) . 9_445 ?
Mo2 N2 2.150(2) . 11_445 ?
Mo2 Mo2 2.862 . 1_455 ?
Mo2 Mo2 2.862 . 1_655 ?
Mo2 Mo1 2.9463(6) . 1_555 ?
Mo2 Mo1 2.9463(6) . 3_555 ?
Mo2 Mo1 2.9894(5) . 9_545 ?
Mo2 Mo1 2.9894(5) . 11_545 ?
Mo2 Mo1 2.9894(5) . 9_445 ?
Mo2 Mo1 2.9894(5) . 11_445 ?
N1 N1 1.412(6) . 4_556 ?
N1 Mo1 2.130(2) . 10_555 ?
N1 Mo1 2.130(2) . 10_455 ?
N1 Mo1 2.142(4) . 3_555 ?
N1 N1 2.588(5) . 12_456 ?
N1 N1 2.588(5) . 12_556 ?
N1 N2 2.650(4) . 11_545 ?
N1 N2 2.650(4) . 11_445 ?
N1 N2 2.744(4) . 10_555 ?
N1 N2 2.744(4) . 10_455 ?
N1 N1 2.862 . 1_455 ?
N1 N1 2.862 . 1_655 ?
N1 Mo1 3.039(3) . 11_545 ?
N1 Mo1 3.039(3) . 11_445 ?
N1 N2 3.055(5) . 2_565 ?
N2 Mo1 2.058(3) . 1_555 ?
N2 Mo2 2.150(2) . 9_555 ?
N2 Mo2 2.150(2) . 9_455 ?
N2 Mo1 2.208(3) . 9_555 ?
N2 Mo1 2.208(3) . 9_455 ?
N2 N3 2.503(5) . 1_555 ?
N2 N3 2.619(4) . 9_555 ?
N2 N3 2.619(4) . 9_455 ?
N2 N1 2.650(4) . 11_555 ?
N2 N1 2.650(4) . 11_455 ?
N2 N1 2.744(4) . 10_554 ?
N2 N1 2.744(4) . 10_454 ?
N2 N2 2.862 . 1_455 ?
N2 N2 2.862 . 1_655 ?
N2 N1 3.055(5) . 2_564 ?
N2 N2 3.079(6) . 3_555 ?
N3 Mo2 2.015(5) . 1_555 ?
N3 Mo2 2.089(4) . 9_555 ?
N3 Mo2 2.089(4) . 9_455 ?
N3 Mo1 2.1431(5) . 1_555 ?
N3 Mo1 2.1431(5) . 3_555 ?
N3 N2 2.503(5) . 1_555 ?
N3 N2 2.503(5) . 3_555 ?
N3 N2 2.619(4) . 9_545 ?
N3 N2 2.619(4) . 11_545 ?
N3 N2 2.619(4) . 9_445 ?
N3 N2 2.619(4) . 11_445 ?
N3 N3 2.862 . 1_455 ?
N3 N3 2.862 . 1_655 ?
